data_2011295
loop_
_publ_author_name
'Du, Miao'
'Weng, Lin-Hong'
'Leng, Xue-Bing'
'Bu, Xian-He'
'Zhang, Ruo-Hua'

_publ_section_title
Chloro(2-{[5-(2-hydroxybenzyl-<i>O</i>)-1,5-diaza-1-cyclooctyl-<i>N</i>,<i>N</i>']methyl}phenolato-<i>O</i>)cadmium(II)
_journal_issue 9
_journal_name_full 'Acta Crystallographica Section C'
_journal_page_first 1090
_journal_page_last 1091
_journal_paper_doi 10.1107/S010827010000901X
_journal_volume 56
_journal_year 2000
_chemical_formula_iupac '[Cd(C20 H25 N2 O2) Cl]'
_chemical_formula_moiety 'C20 H25 N2 O2 Cd Cl '
_chemical_formula_sum 'C20 H25 Cd Cl N2 O2'
_chemical_formula_weight 473.27
_chemical_name_systematic
; [Chloro-(1,5-bis(2-hydroxybenzyl)-1,5-diazacyclooctane)
  cadmium(II)]
;
_space_group_IT_number 14
_symmetry_cell_setting monoclinic
_symmetry_space_group_name_Hall '-P 2ybc'
_symmetry_space_group_name_H-M 'P 1 21/c 1'
_cell_angle_alpha 90.00
_cell_angle_beta 105.104(2)
_cell_angle_gamma 90.00
_cell_formula_units_Z 4
_cell_length_a 10.7364(11)
_cell_length_b 14.0507(13)
_cell_length_c 13.5546(13)
_cell_measurement_reflns_used 3450
_cell_measurement_temperature 298(2)
_cell_measurement_theta_max 26.42
_cell_measurement_theta_min 1.96
_cell_volume 1974.1(3)
_computing_cell_refinement 'SMART1000 Software'
_computing_data_collection 'SMART1000 Software (Bruker, 1998)'
_computing_data_reduction 'SAINT  (Bruker, 1998)'
_computing_molecular_graphics 'XP in SHELXTL (Siemens, 1996)'
_computing_structure_refinement SHELXS97
_computing_structure_solution 'SHELXS97 (Sheldrick, 1997)'
_diffrn_measurement_device 'BRUKER SMART 1000'
_diffrn_measurement_method \w
_diffrn_radiation_type 'Mo K\a'
_diffrn_radiation_wavelength .71073
_diffrn_reflns_av_R_equivalents .0422
_diffrn_reflns_limit_h_max 13
_diffrn_reflns_limit_h_min -12
_diffrn_reflns_limit_k_max 17
_diffrn_reflns_limit_k_min -17
_diffrn_reflns_limit_l_max 8
_diffrn_reflns_limit_l_min -16
_diffrn_reflns_number 9248
_diffrn_reflns_theta_max 26.42
_diffrn_standards_decay_% <1
_exptl_absorpt_coefficient_mu 1.258
_exptl_absorpt_correction_T_max .8845
_exptl_absorpt_correction_T_min .7439
_exptl_absorpt_correction_type integration
_exptl_absorpt_process_details '(North et al., 1968)'
_exptl_crystal_colour colorless
_exptl_crystal_density_diffrn 1.592
_exptl_crystal_density_meas ?
_exptl_crystal_description prism
_exptl_crystal_F_000 960
_exptl_crystal_size_max .25
_exptl_crystal_size_mid .20
_exptl_crystal_size_min .15
_refine_diff_density_max .541
_refine_diff_density_min -.678
_refine_ls_extinction_coef .000(2)
_refine_ls_extinction_method SHELXL
_refine_ls_goodness_of_fit_ref .935
_refine_ls_hydrogen_treatment constr
_refine_ls_number_parameters 239
_refine_ls_number_reflns 4048
_refine_ls_R_factor_gt .0333
_refine_ls_shift/su_max .013
_refine_ls_shift/su_mean .001
_refine_ls_structure_factor_coef Fsqd
_refine_ls_weighting_details 'w = 1/[\s^2^(Fo^2^)+(0.0274P)^2^] P=(Fo^2^+2Fc^2^)/3'
_refine_ls_weighting_scheme Calc.
_refine_ls_wR_factor_ref .0614
_reflns_number_gt 2866
_reflns_number_total 4048
_reflns_threshold_expression I>2.0\s(I)
_cod_data_source_file bk1538.cif
_cod_data_source_block I
_cod_depositor_comments
;
The following automatic conversions were performed:

'_exptl_crystal_density_meas' value 'not measured' was changed to '?'
- the value is perceived as not measured.

Automatic conversion script
Id: cif_fix_values 3008 2015-01-20 13:52:24Z robertas 
;
_cod_original_sg_symbol_H-M 'P 21/c'
_cod_database_code 2011295

loop_
_symmetry_equiv_pos_as_xyz
'x, y, z'
'-x, y+1/2, -z+1/2'
'-x, -y, -z'
'x, -y-1/2, z-1/2'

loop_
_atom_site_label
_atom_site_fract_x
_atom_site_fract_y
_atom_site_fract_z
_atom_site_U_iso_or_equiv
_atom_site_adp_type
_atom_site_type_symbol
Cd1 .37687(2) .128866(16) .079493(18) .03403(9) Uani Cd
Cl1 .40651(12) .04902(7) .24262(8) .0676(3) Uani Cl
O1 .5672(2) .12613(16) .04044(18) .0409(6) Uani O
N2 .1657(3) .19108(18) .0330(2) .0351(7) Uani N
O2 .3015(2) .01517(15) -.03674(18) .0430(6) Uani O
C21 .0831(3) .0648(2) -.1026(3) .0378(8) Uani C
C23 .1864(4) -.0352(2) -.2025(3) .0457(9) Uani C
H23A .2590 -.0678 -.2097 .055 Uiso H
C6 .1426(4) .2238(2) .1315(3) .0455(9) Uani C
H6A .1654 .1724 .1807 .055 Uiso H
H6B .0510 .2358 .1205 .055 Uiso H
C24 .0739(4) -.0375(3) -.2806(3) .0534(10) Uani C
H24A .0705 -.0728 -.3393 .064 Uiso H
C5 .2157(4) .3126(2) .1780(3) .0485(10) Uani C
H5A .1866 .3649 .1309 .058 Uiso H
H5B .1907 .3274 .2401 .058 Uiso H
C4 .3608(4) .3102(3) .2038(3) .0451(9) Uani C
H4A .3935 .3708 .2340 .054 Uiso H
H4B .3912 .2614 .2551 .054 Uiso H
C20 .0772(3) .1097(2) -.0031(3) .0428(9) Uani C
H20A -.0104 .1313 -.0099 .051 Uiso H
H20B .0956 .0609 .0494 .051 Uiso H
C26 -.0273(4) .0631(3) -.1843(3) .0504(10) Uani C
H26A -.0996 .0974 -.1795 .060 Uiso H
C25 -.0320(4) .0120(3) -.2720(3) .0550(11) Uani C
H25A -.1071 .0112 -.3250 .066 Uiso H
C22 .1918(3) .0151(2) -.1139(3) .0359(8) Uani C
N1 .4167(3) .29114(17) .1155(2) .0360(7) Uani N
C12 .6295(3) .2036(2) .0172(3) .0360(8) Uani C
C11 .6276(3) .2892(2) .0699(3) .0402(9) Uani C
C10 .5591(4) .2987(2) .1526(3) .0441(9) Uani C
H10A .5901 .2495 .2033 .053 Uiso H
H10B .5808 .3598 .1859 .053 Uiso H
C1 .3628(4) .3574(2) .0285(3) .0431(9) Uani C
H1A .4332 .3842 .0049 .052 Uiso H
H1B .3191 .4095 .0526 .052 Uiso H
C3 .1444(3) .2686(2) -.0440(3) .0424(9) Uani C
H3A .0967 .3195 -.0222 .051 Uiso H
H3B .0920 .2443 -.1085 .051 Uiso H
C2 .2687(4) .3090(2) -.0606(3) .0438(9) Uani C
H2A .3143 .2574 -.0835 .053 Uiso H
H2B .2455 .3546 -.1161 .053 Uiso H
C13 .6936(4) .1982(3) -.0598(3) .0446(9) Uani C
H13A .6939 .1415 -.0951 .054 Uiso H
C16 .6918(4) .3665(3) .0425(3) .0591(11) Uani C
H16A .6918 .4239 .0766 .071 Uiso H
C15 .7556(4) .3613(3) -.0332(4) .0694(13) Uani C
H15A .7974 .4144 -.0500 .083 Uiso H
C14 .7566(4) .2769(3) -.0835(3) .0563(11) Uani C
H14A .8004 .2726 -.1343 .068 Uiso H
H20 .381(4) -.054(3) -.044(3) .094(15) Uiso H

loop_
_atom_site_aniso_label
_atom_site_aniso_U_11
_atom_site_aniso_U_22
_atom_site_aniso_U_33
_atom_site_aniso_U_12
_atom_site_aniso_U_13
_atom_site_aniso_U_23
_atom_site_aniso_type_symbol
Cd1 .04057(15) .02581(12) .03723(14) .00554(12) .01287(10) .00167(12) Cd
Cl1 .1062(10) .0500(6) .0508(6) .0191(6) .0280(6) .0213(5) Cl
O1 .0407(14) .0259(12) .0606(16) .0027(11) .0210(11) -.0048(12) O
N2 .0414(18) .0314(15) .0382(17) .0065(13) .0204(13) .0032(13) N
O2 .0393(15) .0332(13) .0521(16) .0083(11) .0039(12) -.0125(11) O
C21 .036(2) .0336(18) .047(2) -.0033(15) .0170(17) .0000(16) C
C23 .045(2) .040(2) .054(2) .0001(17) .0149(19) -.0094(18) C
C6 .053(2) .045(2) .047(2) .0114(18) .0283(19) -.0004(18) C
C24 .056(3) .055(2) .047(2) -.005(2) .009(2) -.010(2) C
C5 .067(3) .042(2) .043(2) .0102(19) .028(2) -.0070(18) C
C4 .061(3) .040(2) .039(2) .0047(18) .0217(19) -.0065(17) C
C20 .038(2) .043(2) .054(2) .0023(16) .0227(17) .0007(17) C
C26 .035(2) .048(2) .069(3) -.0019(17) .014(2) -.001(2) C
C25 .044(3) .062(3) .051(3) -.005(2) -.0013(19) -.001(2) C
C22 .036(2) .0259(17) .046(2) -.0049(15) .0112(17) .0023(16) C
N1 .0466(19) .0277(15) .0361(16) .0039(13) .0149(13) -.0030(12) N
C12 .031(2) .0347(19) .040(2) .0050(15) .0048(16) .0010(16) C
C11 .038(2) .0342(19) .048(2) -.0036(16) .0097(17) -.0071(17) C
C10 .051(2) .0339(19) .045(2) -.0015(17) .0085(18) -.0126(17) C
C1 .053(2) .0318(19) .049(2) .0063(17) .0203(17) .0048(17) C
C3 .046(2) .0386(19) .043(2) .0109(17) .0135(18) .0030(17) C
C2 .058(3) .037(2) .039(2) .0090(18) .0175(18) .0147(17) C
C13 .044(2) .043(2) .049(2) .0032(18) .0154(18) -.0065(18) C
C16 .058(3) .040(2) .084(3) -.009(2) .026(2) -.020(2) C
C15 .068(3) .051(3) .102(4) -.014(2) .045(3) -.002(3) C
C14 .054(3) .057(3) .067(3) .001(2) .033(2) .002(2) C

loop_
_atom_type_symbol
_atom_type_description
_atom_type_scat_dispersion_real
_atom_type_scat_dispersion_imag
_atom_type_scat_source
C C .0033 .0016 'International Tables Vol C Tables 4.2.6.8 and 6.1.1.4'
H H .0000 .0000 'International Tables Vol C Tables 4.2.6.8 and 6.1.1.4'
N N .0061 .0033 'International Tables Vol C Tables 4.2.6.8 and 6.1.1.4'
O O .0106 .0060 'International Tables Vol C Tables 4.2.6.8 and 6.1.1.4'
Cd Cd -.8075 1.2024 'International Tables Vol C Tables 4.2.6.8 and 6.1.1.4'
Cl Cl .1484 .1585 'International Tables Vol C Tables 4.2.6.8 and 6.1.1.4'

loop_
_geom_angle_atom_site_label_1
_geom_angle_atom_site_label_2
_geom_angle_atom_site_label_3
_geom_angle
_geom_angle_publ_flag
O1 Cd1 O2 90.35(8) yes
O1 Cd1 N1 86.43(9) yes
O2 Cd1 N1 148.33(9) yes
O1 Cd1 N2 144.70(9) yes
O2 Cd1 N2 86.02(9) yes
N1 Cd1 N2 78.80(9) yes
O1 Cd1 Cl1 107.24(7) yes
O2 Cd1 Cl1 104.40(7) yes
N1 Cd1 Cl1 106.64(7) yes
N2 Cd1 Cl1 107.67(7) yes
C12 O1 Cd1 125.2(2) no
C3 N2 C20 111.4(3) no
C3 N2 C6 111.8(2) no
C20 N2 C6 106.9(3) no
C3 N2 Cd1 114.9(2) no
C20 N2 Cd1 106.89(19) no
C6 N2 Cd1 104.4(2) no
C22 O2 Cd1 128.66(19) no
C26 C21 C22 117.6(3) no
C26 C21 C20 119.6(3) no
C22 C21 C20 122.5(3) no
C22 C23 C24 120.5(4) no
N2 C6 C5 115.8(3) no
C25 C24 C23 120.2(4) no
C4 C5 C6 118.0(3) no
N1 C4 C5 115.1(3) no
N2 C20 C21 116.4(3) no
C25 C26 C21 121.7(4) no
C24 C25 C26 119.8(4) no
O2 C22 C23 120.1(3) no
O2 C22 C21 119.7(3) no
C23 C22 C21 120.2(3) no
C10 N1 C1 112.1(3) no
C10 N1 C4 108.0(3) no
C1 N1 C4 111.5(3) no
C10 N1 Cd1 104.81(19) no
C1 N1 Cd1 115.40(19) no
C4 N1 Cd1 104.5(2) no
O1 C12 C13 120.0(3) no
O1 C12 C11 119.7(3) no
C13 C12 C11 120.2(3) no
C16 C11 C12 117.4(3) no
C16 C11 C10 120.3(3) no
C12 C11 C10 122.2(3) no
N1 C10 C11 113.8(3) no
N1 C1 C2 112.8(3) no
N2 C3 C2 113.5(3) no
C1 C2 C3 118.5(3) no
C14 C13 C12 120.0(3) no
C15 C16 C11 122.5(4) no
C14 C15 C16 119.2(4) no
C15 C14 C13 120.7(4) no

loop_
_geom_bond_atom_site_label_1
_geom_bond_atom_site_label_2
_geom_bond_site_symmetry_2
_geom_bond_distance
_geom_bond_publ_flag
Cd1 O1 . 2.241(2) yes
Cd1 O2 . 2.242(2) yes
Cd1 N1 . 2.347(3) yes
Cd1 N2 . 2.357(3) yes
Cd1 Cl1 . 2.4253(10) yes
O1 C12 . 1.357(4) no
N2 C3 . 1.484(4) no
N2 C20 . 1.485(4) no
N2 C6 . 1.492(4) no
O2 C22 . 1.356(4) no
C21 C26 . 1.396(5) no
C21 C22 . 1.402(5) no
C21 C20 . 1.505(5) no
C23 C22 . 1.382(4) no
C23 C24 . 1.384(5) no
C6 C5 . 1.521(5) no
C24 C25 . 1.363(5) no
C5 C4 . 1.505(5) no
C4 N1 . 1.497(4) no
C26 C25 . 1.378(5) no
N1 C10 . 1.484(4) no
N1 C1 . 1.496(4) no
C12 C13 . 1.394(5) no
C12 C11 . 1.401(4) no
C11 C16 . 1.388(5) no
C11 C10 . 1.498(5) no
C1 C2 . 1.518(5) no
C3 C2 . 1.520(5) no
C13 C14 . 1.377(5) no
C16 C15 . 1.376(6) no
C15 C14 . 1.370(5) no
